data_7047560
loop_
_publ_author_name
'Ko\<renkov\'a, Monika'
'Kreml\'a\<cek, V\'it'
'Erben, Milan'
'Jir\'asko, Robert'
'De Proft, Frank'
'Turek, Jan'
'Jambor, Roman'
'R\%u\<Zi\<cka, Ale\<s'
'C\'isa\<rov\'a, Ivana'
'Dost\'al, Libor'

_publ_section_title
;
 Heavier pnictinidene gold(i) complexes.
;
_journal_issue 41
_journal_name_full 'Dalton transactions (Cambridge, England : 2003)'
_journal_page_first 14503
_journal_page_last 14514
_journal_paper_doi 10.1039/c8dt03022g
_journal_volume 47
_journal_year 2018
_chemical_formula_moiety 'C43.25 H59.25 Au Bi N4, B F4'
_chemical_formula_sum 'C43.25 H59.25 Au B Bi F4 N4'
_chemical_formula_weight 1127.95
_space_group_crystal_system monoclinic
_space_group_IT_number 14
_space_group_name_Hall '-P 2ybc'
_space_group_name_H-M_alt 'P 1 21/c 1'
_symmetry_space_group_name_Hall '-P 2ybc'
_symmetry_space_group_name_H-M 'P 1 21/c 1'
_atom_sites_solution_hydrogens mixed
_audit_creation_method SHELXL-2013
_audit_update_record
;
2018-09-04 deposited with the CCDC.
2018-09-14 downloaded from the CCDC.
;
_cell_angle_alpha 90
_cell_angle_beta 119.362(4)
_cell_angle_gamma 90
_cell_formula_units_Z 4
_cell_length_a 10.9912(3)
_cell_length_b 24.1964(6)
_cell_length_c 19.3350(2)
_cell_measurement_reflns_used 37374
_cell_measurement_temperature 150(1)
_cell_measurement_theta_max 27.5
_cell_measurement_theta_min 1
_cell_volume 4481.5(2)
_computing_cell_refinement 'COLLECT and DENZO'
_computing_data_collection 'COLLECT (Hooft, 1998) and DENZO (Otwinowski & Minor, 1997)'
_computing_data_reduction 'COLLECT and DENZO'
_computing_molecular_graphics 'PLATON (Spek, 2003)'
_computing_publication_material 'SHELXL-97 (Sheldrick, 2008)'
_computing_structure_refinement 'SHELXL-2013 (Sheldrick, 2013)'
_computing_structure_solution 'SIR92 (Altomare et al., 1994)'
_diffrn_ambient_temperature 150(1)
_diffrn_detector_area_resol_mean 9.091
_diffrn_measured_fraction_theta_full 0.997
_diffrn_measured_fraction_theta_max 0.985
_diffrn_measurement_device_type 'Bruker Nonius KappaCCD area detector'
_diffrn_measurement_method '\f and \w scans to fill the Ewald sphere'
_diffrn_radiation_monochromator graphite
_diffrn_radiation_source 'fine-focus sealed tube'
_diffrn_radiation_type MoK\a
_diffrn_radiation_wavelength 0.71073
_diffrn_reflns_av_R_equivalents 0.1454
_diffrn_reflns_av_unetI/netI 0.0863
_diffrn_reflns_Laue_measured_fraction_full 0.997
_diffrn_reflns_Laue_measured_fraction_max 0.985
_diffrn_reflns_limit_h_max 14
_diffrn_reflns_limit_h_min -14
_diffrn_reflns_limit_k_max 28
_diffrn_reflns_limit_k_min -31
_diffrn_reflns_limit_l_max 23
_diffrn_reflns_limit_l_min -25
_diffrn_reflns_number 37310
_diffrn_reflns_point_group_measured_fraction_full 0.997
_diffrn_reflns_point_group_measured_fraction_max 0.985
_diffrn_reflns_theta_full 25.242
_diffrn_reflns_theta_max 27.500
_diffrn_reflns_theta_min 1.683
_diffrn_standards_number 0
_exptl_absorpt_coefficient_mu 7.241
_exptl_absorpt_correction_T_max 0.314
_exptl_absorpt_correction_T_min 0.192
_exptl_absorpt_correction_type integration
_exptl_absorpt_process_details
;
Gaussian integration (Coppens, 1970)
;
_exptl_crystal_colour colourless
_exptl_crystal_density_diffrn 1.672
_exptl_crystal_description block
_exptl_crystal_F_000 2199
_exptl_crystal_size_max 0.59
_exptl_crystal_size_mid 0.26
_exptl_crystal_size_min 0.26
_refine_diff_density_max 2.513
_refine_diff_density_min -0.991
_refine_diff_density_rms 0.199
_refine_ls_extinction_method none
_refine_ls_goodness_of_fit_ref 1.168
_refine_ls_hydrogen_treatment constr
_refine_ls_matrix_type full
_refine_ls_number_parameters 597
_refine_ls_number_reflns 10147
_refine_ls_number_restraints 931
_refine_ls_restrained_S_all 1.122
_refine_ls_R_factor_all 0.1172
_refine_ls_R_factor_gt 0.0717
_refine_ls_shift/su_max 0.000
_refine_ls_shift/su_mean 0.000
_refine_ls_structure_factor_coef Fsqd
_refine_ls_weighting_details 'w=1/[\s^2^(Fo^2^)+(0.0566P)^2^+34.3493P] where P=(Fo^2^+2Fc^2^)/3'
_refine_ls_weighting_scheme calc
_refine_ls_wR_factor_gt 0.1698
_refine_ls_wR_factor_ref 0.2115
_reflns_Friedel_coverage 0.000
_reflns_number_gt 6558
_reflns_number_total 10147
_reflns_threshold_expression 'I > 2\s(I)'
_cod_data_source_file c8dt03022g2.cif
_cod_data_source_block 7
_cod_depositor_comments 'Adding full bibliography for 7047556--7047562.cif.'
_cod_database_code 7047560
_shelx_space_group_comment
;
The symmetry employed for this shelxl refinement is uniquely defined
by the following loop, which should always be used as a source of
symmetry information in preference to the above space-group names.
They are only intended as comments.
;
_shelxl_version_number 2013-4

loop_
_space_group_symop_operation_xyz
'x, y, z'
'-x, y+1/2, -z+1/2'
'-x, -y, -z'
'x, -y-1/2, z-1/2'

loop_
_atom_site_label
_atom_site_type_symbol
_atom_site_fract_x
_atom_site_fract_y
_atom_site_fract_z
_atom_site_U_iso_or_equiv
_atom_site_adp_type
_atom_site_occupancy
_atom_site_site_symmetry_order
_atom_site_calc_flag
_atom_site_refinement_flags_posn
_atom_site_refinement_flags_adp
_atom_site_refinement_flags_occupancy
_atom_site_disorder_assembly
_atom_site_disorder_group
F1 F 0.2608(11) 0.1038(4) 0.5424(5) 0.094(3) Uani 1 1 d . U . . .
C23 C 0.6900(14) 0.4966(7) 0.0405(8) 0.069(3) Uani 1 1 d . U . . .
H23 H 0.6993 0.5156 0.0015 0.083 Uiso 1 1 d R U . . .
C20 C 0.6665(11) 0.4412(6) 0.1562(7) 0.054(2) Uani 1 1 d . U . . .
C25 C 0.6624(12) 0.4980(6) 0.1564(8) 0.059(2) Uani 1 1 d . U . . .
C21 C 0.6807(13) 0.4098(6) 0.1009(8) 0.060(3) Uani 1 1 d . U . . .
B1 B 0.1759(15) 0.1421(6) 0.4884(8) 0.079(3) Uani 1 1 d D U . . .
C24 C 0.6760(14) 0.5256(7) 0.0965(9) 0.069(3) Uani 1 1 d . U . . .
H24 H 0.6741 0.5640 0.0950 0.083 Uiso 1 1 d R U . . .
C29 C 0.6530(15) 0.5308(6) 0.2199(8) 0.068(3) Uani 1 1 d . U . . .
H29 H 0.6168 0.5060 0.2456 0.082 Uiso 1 1 d R U . . .
C26 C 0.6874(16) 0.3483(6) 0.1013(9) 0.071(3) Uani 1 1 d . U . . .
H26 H 0.6561 0.3347 0.1377 0.085 Uiso 1 1 d R U . . .
C22 C 0.6945(13) 0.4390(7) 0.0411(8) 0.066(3) Uani 1 1 d . U . . .
H22 H 0.7046 0.4198 0.0025 0.079 Uiso 1 1 d R U . . .
C28 C 0.5943(17) 0.3216(7) 0.0203(9) 0.080(4) Uani 1 1 d . U . . .
H28A H 0.4991 0.3320 0.0022 0.096 Uiso 1 1 d R U . . .
H28B H 0.6026 0.2821 0.0247 0.096 Uiso 1 1 d R U . . .
H28C H 0.6221 0.3342 -0.0169 0.096 Uiso 1 1 d R U . . .
C30 C 0.7971(16) 0.5500(8) 0.2832(10) 0.089(5) Uani 1 1 d . U . . .
H30A H 0.8592 0.5189 0.3007 0.107 Uiso 1 1 d R U . . .
H30B H 0.7919 0.5655 0.3274 0.107 Uiso 1 1 d R U . . .
H30C H 0.8316 0.5774 0.2612 0.107 Uiso 1 1 d R U . . .
C31 C 0.5532(15) 0.5800(6) 0.1878(9) 0.072(4) Uani 1 1 d . U . . .
H31A H 0.5887 0.6063 0.1650 0.087 Uiso 1 1 d R U . . .
H31B H 0.5444 0.5972 0.2298 0.087 Uiso 1 1 d R U . . .
H31C H 0.4633 0.5672 0.1477 0.087 Uiso 1 1 d R U . . .
C27 C 0.8380(17) 0.3283(8) 0.1336(11) 0.091(5) Uani 1 1 d . U . . .
H27A H 0.8670 0.3359 0.0951 0.109 Uiso 1 1 d R U . . .
H27B H 0.8436 0.2892 0.1437 0.109 Uiso 1 1 d R U . . .
H27C H 0.8978 0.3475 0.1820 0.109 Uiso 1 1 d R U . . .
Bi1 Bi 1.2306(6) 0.4179(2) 0.3672(4) 0.0620(5) Uani 0.70(2) 1 d D U P A 1
N1 N 1.1684(16) 0.4370(6) 0.2264(9) 0.061(3) Uani 0.70(2) 1 d D U P A 1
C1 C 1.2375(17) 0.3410(7) 0.3122(8) 0.063(2) Uani 0.70(2) 1 d D U P A 1
C2 C 1.205(6) 0.3407(8) 0.2315(12) 0.062(4) Uani 0.70(2) 1 d D U P A 1
C3 C 1.208(2) 0.2908(7) 0.1963(9) 0.060(5) Uani 0.70(2) 1 d D U P A 1
H3 H 1.1853 0.2902 0.1432 0.073 Uiso 0.70(2) 1 calc R U P A 1
C4 C 1.2437 0.2416 0.2400 0.076 Uani 0.70(2) 1 d D U P A 1
H4 H 1.2469 0.2084 0.2167 0.091 Uiso 0.70(2) 1 calc R U P A 1
C5 C 1.274(7) 0.2433(9) 0.3183(14) 0.073(6) Uani 0.70(2) 1 d D U P A 1
H5 H 1.2989 0.2108 0.3479 0.088 Uiso 0.70(2) 1 calc R U P A 1
C6 C 1.269(3) 0.2914(8) 0.3529(9) 0.061(5) Uani 0.70(2) 1 d D U P A 1
C7 C 1.171(5) 0.3935(8) 0.1906(12) 0.076(4) Uani 0.70(2) 1 d D U P A 1
H7 H 1.1522 0.3955 0.1382 0.091 Uiso 0.70(2) 1 calc R U P A 1
C8 C 1.144(2) 0.4932(8) 0.1914(11) 0.070(3) Uani 0.70(2) 1 d D U P A 1
C9 C 1.056(3) 0.5258(10) 0.2188(15) 0.077(4) Uani 0.70(2) 1 d D U P A 1
H9A H 1.1025 0.5268 0.2757 0.115 Uiso 0.70(2) 1 calc R U P A 1
H9B H 0.9663 0.5083 0.1992 0.115 Uiso 0.70(2) 1 calc R U P A 1
H9C H 1.0426 0.5629 0.1987 0.115 Uiso 0.70(2) 1 calc R U P A 1
C10 C 1.076(2) 0.4923(10) 0.1030(11) 0.077(5) Uani 0.70(2) 1 d D U P A 1
H10A H 1.1310 0.4703 0.0872 0.116 Uiso 0.70(2) 1 calc R U P A 1
H10B H 1.0692 0.5293 0.0835 0.116 Uiso 0.70(2) 1 calc R U P A 1
H10C H 0.9843 0.4766 0.0813 0.116 Uiso 0.70(2) 1 calc R U P A 1
C11 C 1.286(3) 0.5217(10) 0.2252(15) 0.084(5) Uani 0.70(2) 1 d D U P A 1
H11A H 1.3309 0.5216 0.2821 0.126 Uiso 0.70(2) 1 calc R U P A 1
H11B H 1.2730 0.5591 0.2064 0.126 Uiso 0.70(2) 1 calc R U P A 1
H11C H 1.3428 0.5022 0.2083 0.126 Uiso 0.70(2) 1 calc R U P A 1
C12 C 1.3011(18) 0.2932(6) 0.4369(7) 0.076(4) Uani 1 1 d D U . A 1
H12 H 1.3176 0.2611 0.4666 0.091 Uiso 1 1 calc R U . A 1
C13 C 1.336(2) 0.3461(9) 0.5511(9) 0.079(3) Uani 0.70(2) 1 d D U P A 1
C14 C 1.195(2) 0.3398(13) 0.5484(14) 0.082(4) Uani 0.70(2) 1 d D U P A 1
H14A H 1.1606 0.3029 0.5323 0.124 Uiso 0.70(2) 1 calc R U P A 1
H14B H 1.1296 0.3658 0.5111 0.124 Uiso 0.70(2) 1 calc R U P A 1
H14C H 1.2064 0.3469 0.6001 0.124 Uiso 0.70(2) 1 calc R U P A 1
C15 C 1.395(3) 0.4030(11) 0.5795(12) 0.088(5) Uani 0.70(2) 1 d D U P A 1
H15A H 1.4815 0.4068 0.5794 0.132 Uiso 0.70(2) 1 calc R U P A 1
H15B H 1.4100 0.4083 0.6323 0.132 Uiso 0.70(2) 1 calc R U P A 1
H15C H 1.3297 0.4301 0.5448 0.132 Uiso 0.70(2) 1 calc R U P A 1
C16 C 1.438(2) 0.3015(12) 0.6061(10) 0.086(5) Uani 0.70(2) 1 d D U P A 1
H16A H 1.3993 0.2655 0.5865 0.129 Uiso 0.70(2) 1 calc R U P A 1
H16B H 1.4512 0.3061 0.6587 0.129 Uiso 0.70(2) 1 calc R U P A 1
H16C H 1.5258 0.3050 0.6073 0.129 Uiso 0.70(2) 1 calc R U P A 1
N2 N 1.3051(17) 0.3412(7) 0.4668(7) 0.069(2) Uani 0.70(2) 1 d D U P A 1
Au1 Au 0.9635(6) 0.4054(5) 0.3268(5) 0.0586(6) Uani 0.70(2) 1 d D U P A 1
N3 N 0.6491(13) 0.4127(12) 0.2178(11) 0.053(4) Uani 0.70(2) 1 d D U P A 1
C17 C 0.7562(14) 0.3970(18) 0.2889(16) 0.054(6) Uani 0.70(2) 1 d D U P A 1
C18 C 0.5233(15) 0.392(3) 0.209(2) 0.058(5) Uani 0.70(2) 1 d D U P A 1
H18 H 0.4351 0.3960 0.1649 0.070 Uiso 0.70(2) 1 calc R U P A 1
C19 C 0.5536(16) 0.365(3) 0.275(2) 0.071(6) Uani 0.70(2) 1 d D U P A 1
H19 H 0.4896 0.3480 0.2862 0.085 Uiso 0.70(2) 1 calc R U P A 1
N4 N 0.6937(13) 0.3668(8) 0.3234(10) 0.064(3) Uani 0.70(2) 1 d D U P A 1
C32 C 0.7683(19) 0.3403(9) 0.4010(11) 0.064(4) Uani 0.70(2) 1 d D U P A 1
C33 C 0.818(2) 0.2854(10) 0.4028(12) 0.070(3) Uani 0.70(2) 1 d D U P A 1
C34 C 0.880(3) 0.2600(11) 0.4800(14) 0.077(4) Uani 0.70(2) 1 d D U P A 1
H34 H 0.9028 0.2227 0.4861 0.092 Uiso 0.70(2) 1 calc R U P A 1
C35 C 0.905(3) 0.2920(12) 0.5450(13) 0.080(5) Uani 0.70(2) 1 d D U P A 1
H35 H 0.9540 0.2758 0.5949 0.096 Uiso 0.70(2) 1 calc R U P A 1
C36 C 0.863(2) 0.3454(12) 0.5413(12) 0.074(4) Uani 0.70(2) 1 d D U P A 1
H36 H 0.8839 0.3644 0.5876 0.089 Uiso 0.70(2) 1 calc R U P A 1
C37 C 0.789(3) 0.3719(10) 0.4669(12) 0.069(3) Uani 0.70(2) 1 d D U P A 1
C38 C 0.792(3) 0.2543(10) 0.3323(14) 0.082(4) Uani 0.70(2) 1 d D U P A 1
H38 H 0.7264 0.2752 0.2853 0.098 Uiso 0.70(2) 1 calc R U P A 1
C39 C 0.931(3) 0.2471(12) 0.3302(15) 0.079(6) Uani 0.70(2) 1 d D U P A 1
H39A H 0.9137 0.2263 0.2839 0.118 Uiso 0.70(2) 1 calc R U P A 1
H39B H 0.9975 0.2277 0.3769 0.118 Uiso 0.70(2) 1 calc R U P A 1
H39C H 0.9678 0.2828 0.3285 0.118 Uiso 0.70(2) 1 calc R U P A 1
C40 C 0.732(3) 0.1972(11) 0.3294(17) 0.092(6) Uani 0.70(2) 1 d D U P A 1
H40A H 0.7159 0.1785 0.2819 0.138 Uiso 0.70(2) 1 calc R U P A 1
H40B H 0.6448 0.2009 0.3295 0.138 Uiso 0.70(2) 1 calc R U P A 1
H40C H 0.7960 0.1762 0.3748 0.138 Uiso 0.70(2) 1 calc R U P A 1
C41 C 0.738(3) 0.4314(10) 0.4579(14) 0.079(4) Uani 0.70(2) 1 d D U P A 1
H41 H 0.6749 0.4389 0.4016 0.094 Uiso 0.70(2) 1 calc R U P A 1
C42 C 0.862(3) 0.4715(12) 0.488(2) 0.100(7) Uani 0.70(2) 1 d D U P A 1
H42A H 0.8276 0.5088 0.4814 0.151 Uiso 0.70(2) 1 calc R U P A 1
H42B H 0.9101 0.4663 0.4589 0.151 Uiso 0.70(2) 1 calc R U P A 1
H42C H 0.9241 0.4647 0.5435 0.151 Uiso 0.70(2) 1 calc R U P A 1
C43 C 0.659(3) 0.4407(13) 0.505(2) 0.096(7) Uani 0.70(2) 1 d D U P A 1
H43A H 0.5817 0.4154 0.4864 0.144 Uiso 0.70(2) 1 calc R U P A 1
H43B H 0.6241 0.4780 0.4970 0.144 Uiso 0.70(2) 1 calc R U P A 1
H43C H 0.7208 0.4346 0.5605 0.144 Uiso 0.70(2) 1 calc R U P A 1
Bi1A Bi 1.2459(14) 0.4133(5) 0.3718(9) 0.0620(5) Uani 0.30(2) 1 d D U P A 2
N1A N 1.195(3) 0.4341(7) 0.2330(17) 0.061(3) Uani 0.30(2) 1 d D U P A 2
C1A C 1.251(3) 0.3369(9) 0.3151(11) 0.063(2) Uani 0.30(2) 1 d D U P A 2
C2A C 1.219(14) 0.3373(11) 0.234(2) 0.062(4) Uani 0.30(2) 1 d D U P A 2
C3A C 1.244(7) 0.2894(10) 0.2027(19) 0.060(5) Uani 0.30(2) 1 d D U P A 2
H3A H 1.2501 0.2912 0.1565 0.073 Uiso 0.30(2) 1 calc R U P A 2
C4A C 1.2595 0.2383 0.2418 0.076 Uani 0.30(2) 1 d D U P A 2
H4A H 1.2488 0.2050 0.2155 0.091 Uiso 0.30(2) 1 calc R U P A 2
C5A C 1.291(17) 0.2395(12) 0.320(3) 0.073(6) Uani 0.30(2) 1 d D U P A 2
H5A H 1.3066 0.2064 0.3478 0.088 Uiso 0.30(2) 1 calc R U P A 2
C6A C 1.300(8) 0.2882(10) 0.3577(15) 0.061(5) Uani 0.30(2) 1 d D U P A 2
C7A C 1.186(6) 0.3905(9) 0.1946(15) 0.052(6) Uani 0.30(2) 1 d D U P A 2
H7A H 1.1576 0.3925 0.1408 0.062 Uiso 0.30(2) 1 calc R U P A 2
C8A C 1.165(4) 0.4905(9) 0.1985(18) 0.070(3) Uani 0.30(2) 1 d D U P A 2
C9A C 1.047(6) 0.5155(18) 0.209(3) 0.077(4) Uani 0.30(2) 1 d D U P A 2
H9A1 H 1.0721 0.5146 0.2642 0.115 Uiso 0.30(2) 1 calc R U P A 2
H9A2 H 0.9627 0.4945 0.1789 0.115 Uiso 0.30(2) 1 calc R U P A 2
H9A3 H 1.0309 0.5531 0.1908 0.115 Uiso 0.30(2) 1 calc R U P A 2
C10A C 1.132(5) 0.4923(17) 0.115(2) 0.077(5) Uani 0.30(2) 1 d D U P A 2
H10D H 1.0500 0.4709 0.0828 0.116 Uiso 0.30(2) 1 calc R U P A 2
H10E H 1.2093 0.4772 0.1105 0.116 Uiso 0.30(2) 1 calc R U P A 2
H10F H 1.1170 0.5299 0.0965 0.116 Uiso 0.30(2) 1 calc R U P A 2
C11A C 1.297(5) 0.5255(16) 0.249(3) 0.084(5) Uani 0.30(2) 1 d D U P A 2
H11D H 1.3207 0.5230 0.3041 0.126 Uiso 0.30(2) 1 calc R U P A 2
H11E H 1.2787 0.5633 0.2324 0.126 Uiso 0.30(2) 1 calc R U P A 2
H11F H 1.3728 0.5118 0.2431 0.126 Uiso 0.30(2) 1 calc R U P A 2
C12A C 1.337(7) 0.2896(11) 0.4425(16) 0.076(4) Uani 0.30(2) 1 d D U P A 2
H12A H 1.3806 0.2598 0.4761 0.091 Uiso 0.30(2) 1 calc R U P A 2
C13A C 1.336(4) 0.3379(14) 0.5513(13) 0.079(3) Uani 0.30(2) 1 d D U P A 2
C14A C 1.195(4) 0.349(3) 0.547(3) 0.082(4) Uani 0.30(2) 1 d D U P A 2
H14D H 1.1354 0.3175 0.5235 0.124 Uiso 0.30(2) 1 calc R U P A 2
H14E H 1.1532 0.3810 0.5149 0.124 Uiso 0.30(2) 1 calc R U P A 2
H14F H 1.2095 0.3548 0.5994 0.124 Uiso 0.30(2) 1 calc R U P A 2
C15A C 1.436(6) 0.384(2) 0.591(2) 0.088(5) Uani 0.30(2) 1 d D U P A 2
H15D H 1.5223 0.3767 0.5924 0.132 Uiso 0.30(2) 1 calc R U P A 2
H15E H 1.4518 0.3883 0.6445 0.132 Uiso 0.30(2) 1 calc R U P A 2
H15F H 1.3966 0.4180 0.5625 0.132 Uiso 0.30(2) 1 calc R U P A 2
C16A C 1.397(6) 0.2828(19) 0.5980(18) 0.086(5) Uani 0.30(2) 1 d D U P A 2
H16D H 1.3342 0.2530 0.5709 0.129 Uiso 0.30(2) 1 calc R U P A 2
H16E H 1.4100 0.2863 0.6505 0.129 Uiso 0.30(2) 1 calc R U P A 2
H16F H 1.4859 0.2753 0.6012 0.129 Uiso 0.30(2) 1 calc R U P A 2
N2A N 1.307(3) 0.3345(12) 0.4676(10) 0.069(2) Uani 0.30(2) 1 d D U P A 2
Au1A Au 0.9755(15) 0.4040(12) 0.3248(12) 0.0586(6) Uani 0.30(2) 1 d D U P A 2
N3A N 0.662(2) 0.407(3) 0.211(2) 0.053(4) Uani 0.30(2) 1 d D U P A 2
C17A C 0.768(2) 0.392(4) 0.284(4) 0.054(6) Uani 0.30(2) 1 d D U P A 2
C18A C 0.534(3) 0.390(6) 0.205(5) 0.058(5) Uani 0.30(2) 1 d D U P A 2
H18A H 0.4461 0.3970 0.1618 0.070 Uiso 0.30(2) 1 calc R U P A 2
C19A C 0.563(3) 0.364(6) 0.270(5) 0.071(6) Uani 0.30(2) 1 d D U P A 2
H19A H 0.4976 0.3489 0.2821 0.085 Uiso 0.30(2) 1 calc R U P A 2
N4A N 0.704(2) 0.3623(17) 0.3172(19) 0.064(3) Uani 0.30(2) 1 d D U P A 2
C32A C 0.776(5) 0.3295(15) 0.3898(19) 0.069(3) Uani 0.30(2) 1 d D U P A 2
C33A C 0.806(6) 0.2733(17) 0.381(2) 0.070(3) Uani 0.30(2) 1 d D U P A 2
C34A C 0.872(6) 0.2429(17) 0.454(3) 0.077(4) Uani 0.30(2) 1 d D U P A 2
H34A H 0.8934 0.2057 0.4544 0.092 Uiso 0.30(2) 1 calc R U P A 2
C35A C 0.904(6) 0.270(2) 0.524(2) 0.080(5) Uani 0.30(2) 1 d D U P A 2
H35A H 0.9651 0.2526 0.5720 0.096 Uiso 0.30(2) 1 calc R U P A 2
C36A C 0.851(6) 0.320(2) 0.528(2) 0.074(4) Uani 0.30(2) 1 d D U P A 2
H36A H 0.8526 0.3320 0.5741 0.089 Uiso 0.30(2) 1 calc R U P A 2
C37A C 0.792(6) 0.3544(17) 0.460(2) 0.069(3) Uani 0.30(2) 1 d D U P A 2
C38A C 0.784(5) 0.2494(18) 0.307(2) 0.082(4) Uani 0.30(2) 1 d D U P A 2
H38A H 0.7149 0.2716 0.2625 0.098 Uiso 0.30(2) 1 calc R U P A 2
C39A C 0.924(6) 0.250(3) 0.304(4) 0.079(6) Uani 0.30(2) 1 d D U P A 2
H39D H 0.9092 0.2342 0.2553 0.118 Uiso 0.30(2) 1 calc R U P A 2
H39E H 0.9933 0.2297 0.3480 0.118 Uiso 0.30(2) 1 calc R U P A 2
H39F H 0.9542 0.2879 0.3072 0.118 Uiso 0.30(2) 1 calc R U P A 2
C40A C 0.733(7) 0.190(2) 0.296(4) 0.092(6) Uani 0.30(2) 1 d D U P A 2
H40D H 0.7177 0.1762 0.2456 0.138 Uiso 0.30(2) 1 calc R U P A 2
H40E H 0.6472 0.1885 0.2975 0.138 Uiso 0.30(2) 1 calc R U P A 2
H40F H 0.8019 0.1675 0.3377 0.138 Uiso 0.30(2) 1 calc R U P A 2
C41A C 0.741(6) 0.4128(17) 0.460(3) 0.079(4) Uani 0.30(2) 1 d D U P A 2
H41A H 0.6803 0.4245 0.4046 0.094 Uiso 0.30(2) 1 calc R U P A 2
C42A C 0.865(8) 0.453(2) 0.499(6) 0.100(7) Uani 0.30(2) 1 d D U P A 2
H42D H 0.8310 0.4896 0.4979 0.151 Uiso 0.30(2) 1 calc R U P A 2
H42E H 0.9169 0.4521 0.4712 0.151 Uiso 0.30(2) 1 calc R U P A 2
H42F H 0.9245 0.4418 0.5533 0.151 Uiso 0.30(2) 1 calc R U P A 2
C43A C 0.657(7) 0.415(3) 0.506(5) 0.096(7) Uani 0.30(2) 1 d D U P A 2
H43D H 0.6247 0.4517 0.5044 0.144 Uiso 0.30(2) 1 calc R U P A 2
H43E H 0.7169 0.4036 0.5595 0.144 Uiso 0.30(2) 1 calc R U P A 2
H43F H 0.5791 0.3901 0.4808 0.144 Uiso 0.30(2) 1 calc R U P A 2
F2 F 0.168(2) 0.1397(9) 0.4169(9) 0.087(4) Uani 0.538(15) 1 d D U P B 1
F3 F 0.225(2) 0.1942(7) 0.5233(12) 0.096(4) Uani 0.538(15) 1 d D U P B 1
F4 F 0.0497(17) 0.1349(9) 0.4856(13) 0.099(4) Uani 0.538(15) 1 d D U P B 1
F2A F 0.231(2) 0.1506(11) 0.4372(13) 0.087(4) Uani 0.462(15) 1 d D U P B 2
F3A F 0.156(3) 0.1919(8) 0.5143(15) 0.096(4) Uani 0.462(15) 1 d D U P B 2
F4A F 0.0416(18) 0.1193(9) 0.4414(14) 0.099(4) Uani 0.462(15) 1 d D U P B 2

loop_
_atom_site_aniso_label
_atom_site_aniso_U_11
_atom_site_aniso_U_22
_atom_site_aniso_U_33
_atom_site_aniso_U_23
_atom_site_aniso_U_13
_atom_site_aniso_U_12
F1 0.101(6) 0.101(6) 0.061(4) 0.006(4) 0.026(4) 0.021(5)
C23 0.054(6) 0.091(5) 0.061(4) 0.014(4) 0.028(4) 0.002(4)
C20 0.042(5) 0.069(5) 0.046(4) 0.007(3) 0.018(4) 0.000(4)
C25 0.044(5) 0.069(5) 0.060(5) 0.008(4) 0.021(5) 0.001(4)
C21 0.050(6) 0.072(5) 0.051(5) 0.000(4) 0.021(5) 0.000(4)
B1 0.086(6) 0.088(7) 0.055(5) 0.006(5) 0.027(5) 0.020(5)
C24 0.058(7) 0.079(7) 0.067(6) 0.009(5) 0.028(5) -0.001(5)
C29 0.067(6) 0.072(7) 0.062(6) 0.006(5) 0.028(5) 0.003(5)
C26 0.078(7) 0.070(6) 0.059(6) -0.003(5) 0.028(5) -0.001(5)
C22 0.055(6) 0.089(6) 0.046(5) 0.004(5) 0.018(5) 0.000(5)
C28 0.082(8) 0.082(9) 0.066(7) -0.012(6) 0.028(6) -0.008(7)
C30 0.071(7) 0.113(12) 0.076(8) -0.024(8) 0.029(6) 0.003(7)
C31 0.070(7) 0.076(8) 0.074(8) 0.011(6) 0.038(6) 0.005(6)
C27 0.079(7) 0.085(10) 0.088(10) -0.016(8) 0.025(7) 0.006(6)
Bi1 0.0405(12) 0.0947(9) 0.0482(7) -0.0082(7) 0.0197(8) -0.0023(7)
N1 0.035(6) 0.097(4) 0.051(4) -0.002(3) 0.020(4) -0.008(4)
C1 0.040(5) 0.096(5) 0.047(4) -0.003(3) 0.017(4) -0.001(4)
C2 0.040(11) 0.096(4) 0.046(4) -0.005(3) 0.018(5) -0.008(4)
C3 0.033(14) 0.096(4) 0.048(5) -0.008(3) 0.016(6) -0.010(4)
C4 0.071 0.097 0.062 -0.002 0.034 -0.006
C5 0.063(17) 0.099(6) 0.057(4) 0.003(4) 0.028(6) 0.007(5)
C6 0.030(14) 0.098(5) 0.052(4) 0.001(3) 0.018(5) 0.002(4)
C7 0.061(11) 0.106(4) 0.058(4) 0.001(3) 0.027(5) 0.003(4)
C8 0.057(6) 0.093(6) 0.069(6) 0.003(4) 0.038(5) -0.002(4)
C9 0.062(7) 0.110(10) 0.064(8) 0.006(7) 0.036(6) 0.008(7)
C10 0.063(11) 0.106(11) 0.072(6) 0.003(5) 0.041(6) -0.003(8)
C11 0.063(6) 0.100(9) 0.093(11) -0.002(7) 0.041(7) -0.007(6)
C12 0.061(11) 0.106(4) 0.058(4) 0.001(3) 0.027(5) 0.003(4)
C13 0.055(6) 0.126(8) 0.051(4) -0.003(4) 0.024(4) 0.004(5)
C14 0.066(6) 0.120(12) 0.066(8) 0.007(7) 0.036(6) 0.007(6)
C15 0.075(10) 0.133(10) 0.055(8) -0.010(7) 0.031(7) -0.006(8)
C16 0.068(10) 0.132(10) 0.046(7) -0.003(7) 0.019(7) 0.007(8)
N2 0.044(5) 0.107(6) 0.049(4) 0.001(3) 0.019(3) 0.005(4)
Au1 0.0410(10) 0.0872(7) 0.0474(5) 0.0051(4) 0.0216(7) 0.0004(11)
N3 0.045(4) 0.062(8) 0.052(4) 0.004(5) 0.023(3) 0.002(4)
C17 0.043(4) 0.067(11) 0.054(5) 0.007(7) 0.026(3) 0.000(4)
C18 0.043(4) 0.072(10) 0.059(6) 0.008(6) 0.024(4) 0.000(5)
C19 0.040(4) 0.102(12) 0.068(6) 0.024(7) 0.025(4) 0.000(5)
N4 0.042(4) 0.088(7) 0.061(4) 0.017(4) 0.025(3) 0.003(4)
C32 0.038(6) 0.095(7) 0.063(5) 0.019(5) 0.028(5) 0.003(5)
C33 0.053(7) 0.094(6) 0.063(7) 0.020(5) 0.029(6) 0.008(5)
C34 0.059(7) 0.109(9) 0.067(7) 0.023(6) 0.034(7) 0.012(7)
C35 0.067(9) 0.110(10) 0.062(7) 0.024(6) 0.031(7) 0.017(8)
C36 0.054(8) 0.107(10) 0.068(6) 0.020(6) 0.036(6) 0.008(9)
C37 0.047(6) 0.101(8) 0.064(5) 0.015(5) 0.032(4) 0.000(6)
C38 0.080(7) 0.098(8) 0.067(8) 0.019(6) 0.036(7) 0.015(6)
C39 0.083(8) 0.085(11) 0.071(15) 0.030(11) 0.040(10) 0.023(7)
C40 0.094(10) 0.099(8) 0.077(15) 0.020(8) 0.036(11) 0.007(7)
C41 0.069(7) 0.104(9) 0.074(8) 0.016(6) 0.043(6) 0.007(7)
C42 0.087(9) 0.120(12) 0.108(17) 0.001(12) 0.060(11) -0.011(10)
C43 0.080(9) 0.125(17) 0.103(12) 0.001(13) 0.061(10) -0.005(12)
Bi1A 0.0405(12) 0.0947(9) 0.0482(7) -0.0082(7) 0.0197(8) -0.0023(7)
N1A 0.035(6) 0.097(4) 0.051(4) -0.002(3) 0.020(4) -0.008(4)
C1A 0.040(5) 0.096(5) 0.047(4) -0.003(3) 0.017(4) -0.001(4)
C2A 0.040(11) 0.096(4) 0.046(4) -0.005(3) 0.018(5) -0.008(4)
C3A 0.033(14) 0.096(4) 0.048(5) -0.008(3) 0.016(6) -0.010(4)
C4A 0.071 0.097 0.062 -0.002 0.034 -0.006
C5A 0.063(17) 0.099(6) 0.057(4) 0.003(4) 0.028(6) 0.007(5)
C6A 0.030(14) 0.098(5) 0.052(4) 0.001(3) 0.018(5) 0.002(4)
C7A 0.014(14) 0.095(6) 0.045(8) -0.004(5) 0.013(8) -0.013(6)
C8A 0.057(6) 0.093(6) 0.069(6) 0.003(4) 0.038(5) -0.002(4)
C9A 0.062(7) 0.110(10) 0.064(8) 0.006(7) 0.036(6) 0.008(7)
C10A 0.063(11) 0.106(11) 0.072(6) 0.003(5) 0.041(6) -0.003(8)
C11A 0.063(6) 0.100(9) 0.093(11) -0.002(7) 0.041(7) -0.007(6)
C12A 0.061(11) 0.106(4) 0.058(4) 0.001(3) 0.027(5) 0.003(4)
C13A 0.055(6) 0.126(8) 0.051(4) -0.003(4) 0.024(4) 0.004(5)
C14A 0.066(6) 0.120(12) 0.066(8) 0.007(7) 0.036(6) 0.007(6)
C15A 0.075(10) 0.133(10) 0.055(8) -0.010(7) 0.031(7) -0.006(8)
C16A 0.068(10) 0.132(10) 0.046(7) -0.003(7) 0.019(7) 0.007(8)
N2A 0.044(5) 0.107(6) 0.049(4) 0.001(3) 0.019(3) 0.005(4)
Au1A 0.0410(10) 0.0872(7) 0.0474(5) 0.0051(4) 0.0216(7) 0.0004(11)
N3A 0.045(4) 0.062(8) 0.052(4) 0.004(5) 0.023(3) 0.002(4)
C17A 0.043(4) 0.067(11) 0.054(5) 0.007(7) 0.026(3) 0.000(4)
C18A 0.043(4) 0.072(10) 0.059(6) 0.008(6) 0.024(4) 0.000(5)
C19A 0.040(4) 0.102(12) 0.068(6) 0.024(7) 0.025(4) 0.000(5)
N4A 0.042(4) 0.088(7) 0.061(4) 0.017(4) 0.025(3) 0.003(4)
C32A 0.054(6) 0.091(5) 0.061(4) 0.014(4) 0.028(4) 0.002(4)
C33A 0.053(7) 0.094(6) 0.063(7) 0.020(5) 0.029(6) 0.008(5)
C34A 0.059(7) 0.109(9) 0.067(7) 0.023(6) 0.034(7) 0.012(7)
C35A 0.067(9) 0.110(10) 0.062(7) 0.024(6) 0.031(7) 0.017(8)
C36A 0.054(8) 0.107(10) 0.068(6) 0.020(6) 0.036(6) 0.008(9)
C37A 0.047(6) 0.101(8) 0.064(5) 0.015(5) 0.032(4) 0.000(6)
C38A 0.080(7) 0.098(8) 0.067(8) 0.019(6) 0.036(7) 0.015(6)
C39A 0.083(8) 0.085(11) 0.071(15) 0.030(11) 0.040(10) 0.023(7)
C40A 0.094(10) 0.099(8) 0.077(15) 0.020(8) 0.036(11) 0.007(7)
C41A 0.069(7) 0.104(9) 0.074(8) 0.016(6) 0.043(6) 0.007(7)
C42A 0.087(9) 0.120(12) 0.108(17) 0.001(12) 0.060(11) -0.011(10)
C43A 0.080(9) 0.125(17) 0.103(12) 0.001(13) 0.061(10) -0.005(12)
F2 0.092(10) 0.102(8) 0.059(6) 0.003(5) 0.030(7) 0.018(7)
F3 0.107(11) 0.097(6) 0.081(7) -0.002(5) 0.043(8) 0.018(6)
F4 0.092(6) 0.107(9) 0.083(8) 0.005(6) 0.033(5) 0.017(5)
F2A 0.092(10) 0.102(8) 0.059(6) 0.003(5) 0.030(7) 0.018(7)
F3A 0.107(11) 0.097(6) 0.081(7) -0.002(5) 0.043(8) 0.018(6)
F4A 0.092(6) 0.107(9) 0.083(8) 0.005(6) 0.033(5) 0.017(5)

loop_
_atom_type_symbol
_atom_type_description
_atom_type_scat_dispersion_real
_atom_type_scat_dispersion_imag
_atom_type_scat_source
C C 0.0033 0.0016 'International Tables Vol C Tables 4.2.6.8 and 6.1.1.4'
H H 0.0000 0.0000 'International Tables Vol C Tables 4.2.6.8 and 6.1.1.4'
N N 0.0061 0.0033 'International Tables Vol C Tables 4.2.6.8 and 6.1.1.4'
B B 0.0013 0.0007 'International Tables Vol C Tables 4.2.6.8 and 6.1.1.4'
F F 0.0171 0.0103 'International Tables Vol C Tables 4.2.6.8 and 6.1.1.4'
Au Au -2.0133 8.8022 'International Tables Vol C Tables 4.2.6.8 and 6.1.1.4'
Bi Bi -4.1077 10.2566 'International Tables Vol C Tables 4.2.6.8 and 6.1.1.4'

loop_
_exptl_crystal_face_index_h
_exptl_crystal_face_index_k
_exptl_crystal_face_index_l
_exptl_crystal_face_perp_dist
1 0 0 0.197
-1 0 0 0.060
-1 0 1 0.137
1 0 -1 0.093
-1 -1 1 0.141
1 1 -1 0.108
0 1 0 0.128
0 -1 0 0.094
-1 1 1 0.146
1 -1 -1 0.093
0 1 1 0.244
0 -1 -1 0.062
-1 1 -1 0.084
1 -1 1 0.235

loop_
_geom_angle_atom_site_label_1
_geom_angle_atom_site_label_2
_geom_angle_atom_site_label_3
_geom_angle
C24 C23 C22 121.7(14)
C24 C23 H23 119.4
C22 C23 H23 118.9
N3A C20 C25 126(4)
N3A C20 C21 109(4)
C25 C20 C21 124.6(12)
C25 C20 N3 116.8(16)
C21 C20 N3 118.6(17)
C20 C25 C24 117.1(13)
C20 C25 C29 123.0(12)
C24 C25 C29 119.8(13)
C20 C21 C22 116.8(13)
C20 C21 C26 124.7(13)
C22 C21 C26 118.4(13)
F2 B1 F1 115.7(15)
F3A B1 F1 119.5(15)
F2 B1 F4 113.4(15)
F1 B1 F4 104.0(13)
F2 B1 F3 110.5(15)
F1 B1 F3 106.6(14)
F4 B1 F3 105.9(15)
F3A B1 F2A 109.2(15)
F1 B1 F2A 105.5(14)
F3A B1 F4A 106.2(16)
F1 B1 F4A 109.5(15)
F2A B1 F4A 106.3(15)
C23 C24 C25 120.7(15)
C23 C24 H24 119.9
C25 C24 H24 119.4
C25 C29 C30 110.8(12)
C25 C29 C31 113.7(12)
C30 C29 C31 110.2(14)
C25 C29 H29 107.3
C30 C29 H29 107.4
C31 C29 H29 107.1
C21 C26 C28 114.2(13)
C21 C26 C27 111.0(13)
C28 C26 C27 109.2(13)
C21 C26 H26 107.8
C28 C26 H26 107.4
C27 C26 H26 106.9
C23 C22 C21 119.1(13)
C23 C22 H22 120.6
C21 C22 H22 120.3
C26 C28 H28A 108.9
C26 C28 H28B 110.0
H28A C28 H28B 109.5
C26 C28 H28C 109.5
H28A C28 H28C 109.5
H28B C28 H28C 109.5
C29 C30 H30A 108.9
C29 C30 H30B 110.0
H30A C30 H30B 109.5
C29 C30 H30C 109.6
H30A C30 H30C 109.5
H30B C30 H30C 109.5
C29 C31 H31A 109.3
C29 C31 H31B 110.1
H31A C31 H31B 109.5
C29 C31 H31C 109.0
H31A C31 H31C 109.5
H31B C31 H31C 109.5
C26 C27 H27A 109.1
C26 C27 H27B 110.0
H27A C27 H27B 109.5
C26 C27 H27C 109.3
H27A C27 H27C 109.5
H27B C27 H27C 109.5
C1 Bi1 N1 71.4(5)
C1 Bi1 N2 70.3(5)
N1 Bi1 N2 141.7(4)
C1 Bi1 Au1 93.3(4)
N1 Bi1 Au1 91.6(3)
N2 Bi1 Au1 92.3(3)
C7 N1 C8 124.0(13)
C7 N1 Bi1 112.0(11)
C8 N1 Bi1 123.8(10)
C6 C1 C2 118.6(14)
C6 C1 Bi1 121.8(10)
C2 C1 Bi1 119.6(12)
C3 C2 C1 119.1(15)
C3 C2 C7 123.9(13)
C1 C2 C7 117.0(14)
C2 C3 C4 120.7(12)
C2 C3 H3 119.7
C4 C3 H3 119.7
C5 C4 C3 118.7(10)
C5 C4 H4 120.6
C3 C4 H4 120.6
C6 C5 C4 121.3(15)
C6 C5 H5 119.3
C4 C5 H5 119.3
C5 C6 C1 121.6(14)
C5 C6 C12 121.4(15)
C1 C6 C12 117.0(14)
N1 C7 C2 120.0(14)
N1 C7 H7 120.0
C2 C7 H7 120.0
N1 C8 C10 112.6(15)
N1 C8 C11 107.4(14)
C10 C8 C11 109.2(15)
N1 C8 C9 108.6(13)
C10 C8 C9 111.0(15)
C11 C8 C9 107.9(15)
C8 C9 H9A 109.5
C8 C9 H9B 109.5
H9A C9 H9B 109.5
C8 C9 H9C 109.5
H9A C9 H9C 109.5
H9B C9 H9C 109.5
C8 C10 H10A 109.5
C8 C10 H10B 109.5
H10A C10 H10B 109.5
C8 C10 H10C 109.5
H10A C10 H10C 109.5
H10B C10 H10C 109.5
C8 C11 H11A 109.5
C8 C11 H11B 109.5
H11A C11 H11B 109.5
C8 C11 H11C 109.5
H11A C11 H11C 109.5
H11B C11 H11C 109.5
N2 C12 C6 117.2(13)
N2 C12 H12 121.4
C6 C12 H12 121.4
N2 C13 C15 107.4(15)
N2 C13 C14 105.4(12)
C15 C13 C14 110.2(17)
N2 C13 C16 113.5(15)
C15 C13 C16 110.8(17)
C14 C13 C16 109.4(16)
C13 C14 H14A 109.5
C13 C14 H14B 109.5
H14A C14 H14B 109.5
C13 C14 H14C 109.5
H14A C14 H14C 109.5
H14B C14 H14C 109.5
C13 C15 H15A 109.5
C13 C15 H15B 109.5
H15A C15 H15B 109.5
C13 C15 H15C 109.5
H15A C15 H15C 109.5
H15B C15 H15C 109.5
C13 C16 H16A 109.5
C13 C16 H16B 109.5
H16A C16 H16B 109.5
C13 C16 H16C 109.5
H16A C16 H16C 109.5
H16B C16 H16C 109.5
C12 N2 C13 120.0(14)
C12 N2 Bi1 113.3(9)
C13 N2 Bi1 126.4(11)
C17 Au1 Bi1 176.5(7)
C17 N3 C18 109.8(11)
C17 N3 C20 124.1(11)
C18 N3 C20 125.7(12)
N3 C17 N4 104.4(11)
N3 C17 Au1 126.9(10)
N4 C17 Au1 128.0(10)
C19 C18 N3 106.9(12)
C19 C18 H18 126.5
N3 C18 H18 126.5
C18 C19 N4 108.5(12)
C18 C19 H19 125.8
N4 C19 H19 125.8
C19 N4 C17 110.4(11)
C19 N4 C32 125.0(12)
C17 N4 C32 124.6(11)
C37 C32 C33 126.4(15)
C37 C32 N4 116.8(16)
C33 C32 N4 116.7(16)
C32 C33 C34 113.7(19)
C32 C33 C38 123.9(15)
C34 C33 C38 122(2)
C35 C34 C33 119(2)
C35 C34 H34 120.4
C33 C34 H34 120.4
C36 C35 C34 124.8(18)
C36 C35 H35 117.6
C34 C35 H35 117.6
C35 C36 C37 120(2)
C35 C36 H36 120.1
C37 C36 H36 120.1
C32 C37 C36 115.5(19)
C32 C37 C41 121.6(15)
C36 C37 C41 122.8(18)
C33 C38 C40 112.6(19)
C33 C38 C39 109.8(17)
C40 C38 C39 108.3(18)
C33 C38 H38 108.7
C40 C38 H38 108.7
C39 C38 H38 108.7
C38 C39 H39A 109.5
C38 C39 H39B 109.5
H39A C39 H39B 109.5
C38 C39 H39C 109.5
H39A C39 H39C 109.5
H39B C39 H39C 109.5
C38 C40 H40A 109.5
C38 C40 H40B 109.5
H40A C40 H40B 109.5
C38 C40 H40C 109.5
H40A C40 H40C 109.5
H40B C40 H40C 109.5
C37 C41 C42 110.6(16)
C37 C41 C43 110.4(17)
C42 C41 C43 109.2(19)
C37 C41 H41 108.8
C42 C41 H41 108.8
C43 C41 H41 108.8
C41 C42 H42A 109.5
C41 C42 H42B 109.5
H42A C42 H42B 109.5
C41 C42 H42C 109.5
H42A C42 H42C 109.5
H42B C42 H42C 109.5
C41 C43 H43A 109.5
C41 C43 H43B 109.5
H43A C43 H43B 109.5
C41 C43 H43C 109.5
H43A C43 H43C 109.5
H43B C43 H43C 109.5
C1A Bi1A N2A 70.2(5)
C1A Bi1A N1A 71.2(6)
N2A Bi1A N1A 141.3(6)
C1A Bi1A Au1A 93.3(6)
N2A Bi1A Au1A 92.3(5)
N1A Bi1A Au1A 91.4(5)
C7A N1A C8A 124.5(16)
C7A N1A Bi1A 111.8(11)
C8A N1A Bi1A 123.4(13)
C6A C1A C2A 118.4(17)
C6A C1A Bi1A 121.6(11)
C2A C1A Bi1A 119.7(12)
C3A C2A C1A 119(2)
C3A C2A C7A 123(2)
C1A C2A C7A 116.9(15)
C2A C3A C4A 119(2)
C2A C3A H3A 120.5
C4A C3A H3A 120.5
C5A C4A C3A 118.0(14)
C5A C4A H4A 121.0
C3A C4A H4A 121.0
C6A C5A C4A 121.2(18)
C6A C5A H5A 119.4
C4A C5A H5A 119.4
C5A C6A C1A 121(2)
C5A C6A C12A 121.3(17)
C1A C6A C12A 117.0(15)
N1A C7A C2A 120.0(15)
N1A C7A H7A 120.0
C2A C7A H7A 120.0
C10A C8A N1A 114(2)
C10A C8A C9A 112(2)
N1A C8A C9A 108.4(17)
C10A C8A C11A 109(2)
N1A C8A C11A 106.6(19)
C9A C8A C11A 106.9(19)
C8A C9A H9A1 109.5
C8A C9A H9A2 109.5
H9A1 C9A H9A2 109.5
C8A C9A H9A3 109.5
H9A1 C9A H9A3 109.5
H9A2 C9A H9A3 109.5
C8A C10A H10D 109.5
C8A C10A H10E 109.5
H10D C10A H10E 109.5
C8A C10A H10F 109.5
H10D C10A H10F 109.5
H10E C10A H10F 109.5
C8A C11A H11D 109.5
C8A C11A H11E 109.5
H11D C11A H11E 109.5
C8A C11A H11F 109.5
H11D C11A H11F 109.5
H11E C11A H11F 109.5
N2A C12A C6A 116.7(17)
N2A C12A H12A 121.6
C6A C12A H12A 121.6
N2A C13A C15A 108(2)
N2A C13A C14A 106.1(17)
C15A C13A C14A 111(2)
N2A C13A C16A 112.5(19)
C15A C13A C16A 110(2)
C14A C13A C16A 108(2)
C13A C14A H14D 109.5
C13A C14A H14E 109.5
H14D C14A H14E 109.5
C13A C14A H14F 109.5
H14D C14A H14F 109.5
H14E C14A H14F 109.5
C13A C15A H15D 109.5
C13A C15A H15E 109.5
H15D C15A H15E 109.5
C13A C15A H15F 109.5
H15D C15A H15F 109.5
H15E C15A H15F 109.5
C13A C16A H16D 109.5
C13A C16A H16E 109.5
H16D C16A H16E 109.5
C13A C16A H16F 109.5
H16D C16A H16F 109.5
H16E C16A H16F 109.5
C12A N2A C13A 119.6(15)
C12A N2A Bi1A 112.7(11)
C13A N2A Bi1A 126.7(13)
C17A Au1A Bi1A 176(4)
C17A N3A C20 129(2)
C17A N3A C18A 109.3(14)
C20 N3A C18A 121.1(19)
N3A C17A N4A 104.5(13)
N3A C17A Au1A 126.3(17)
N4A C17A Au1A 128.7(15)
C19A C18A N3A 107.3(14)
C19A C18A H18A 126.4
N3A C18A H18A 126.4
C18A C19A N4A 108.2(15)
C18A C19A H19A 125.9
N4A C19A H19A 125.9
C17A N4A C19A 110.3(13)
C17A N4A C32A 125.5(18)
C19A N4A C32A 124.0(18)
C37A C32A C33A 126.2(18)
C37A C32A N4A 116(2)
C33A C32A N4A 116.8(19)
C32A C33A C34A 114(2)
C32A C33A C38A 124(2)
C34A C33A C38A 122(2)
C35A C34A C33A 119(2)
C35A C34A H34A 120.5
C33A C34A H34A 120.5
C36A C35A C34A 124(2)
C36A C35A H35A 118.1
C34A C35A H35A 118.1
C35A C36A C37A 119(2)
C35A C36A H36A 120.4
C37A C36A H36A 120.4
C32A C37A C36A 115(2)
C32A C37A C41A 121.5(18)
C36A C37A C41A 123(2)
C33A C38A C40A 112(3)
C33A C38A C39A 110(2)
C40A C38A C39A 108(2)
C33A C38A H38A 108.8
C40A C38A H38A 108.8
C39A C38A H38A 108.8
C38A C39A H39D 109.5
C38A C39A H39E 109.5
H39D C39A H39E 109.5
C38A C39A H39F 109.5
H39D C39A H39F 109.5
H39E C39A H39F 109.5
C38A C40A H40D 109.5
C38A C40A H40E 109.5
H40D C40A H40E 109.5
C38A C40A H40F 109.5
H40D C40A H40F 109.5
H40E C40A H40F 109.5
C37A C41A C42A 110(2)
C37A C41A C43A 110(2)
C42A C41A C43A 109(3)
C37A C41A H41A 109.1
C42A C41A H41A 109.1
C43A C41A H41A 109.1
C41A C42A H42D 109.5
C41A C42A H42E 109.5
H42D C42A H42E 109.5
C41A C42A H42F 109.5
H42D C42A H42F 109.5
H42E C42A H42F 109.5
C41A C43A H43D 109.5
C41A C43A H43E 109.5
H43D C43A H43E 109.5
C41A C43A H43F 109.5
H43D C43A H43F 109.5
H43E C43A H43F 109.5

loop_
_geom_bond_atom_site_label_1
_geom_bond_atom_site_label_2
_geom_bond_distance
F1 B1 1.366(18)
C23 C24 1.36(2)
C23 C22 1.39(2)
C23 H23 0.9301
C20 N3A 1.37(3)
C20 C25 1.374(19)
C20 C21 1.383(18)
C20 N3 1.469(19)
C25 C24 1.406(19)
C25 C29 1.507(19)
C21 C22 1.425(19)
C21 C26 1.49(2)
B1 F2 1.342(14)
B1 F3A 1.361(15)
B1 F4 1.371(15)
B1 F3 1.407(15)
B1 F2A 1.409(15)
B1 F4A 1.412(15)
C24 H24 0.9302
C29 C30 1.52(2)
C29 C31 1.53(2)
C29 H29 0.9801
C26 C28 1.53(2)
C26 C27 1.53(2)
C26 H26 0.9799
C22 H22 0.9300
C28 H28A 0.9600
C28 H28B 0.9602
C28 H28C 0.9598
C30 H30A 0.9600
C30 H30B 0.9600
C30 H30C 0.9599
C31 H31A 0.9598
C31 H31B 0.9599
C31 H31C 0.9601
C27 H27A 0.9599
C27 H27B 0.9599
C27 H27C 0.9600
Bi1 C1 2.163(16)
Bi1 N1 2.503(12)
Bi1 N2 2.506(13)
Bi1 Au1 2.659(5)
N1 C7 1.27(2)
N1 C8 1.48(2)
C1 C6 1.38(2)
C1 C2 1.420(18)
C2 C3 1.39(2)
C2 C7 1.45(2)
C3 C4 1.400(17)
C3 H3 0.9300
C4 C5 1.381(16)
C4 H4 0.9300
C5 C6 1.36(2)
C5 H5 0.9300
C6 C12 1.484(18)
C7 H7 0.9300
C8 C10 1.49(2)
C8 C11 1.53(2)
C8 C9 1.53(2)
C9 H9A 0.9600
C9 H9B 0.9600
C9 H9C 0.9600
C10 H10A 0.9600
C10 H10B 0.9600
C10 H10C 0.9600
C11 H11A 0.9600
C11 H11B 0.9600
C11 H11C 0.9600
C12 N2 1.289(13)
C12 H12 0.9300
C13 N2 1.495(18)
C13 C15 1.50(3)
C13 C14 1.54(2)
C13 C16 1.54(3)
C14 H14A 0.9600
C14 H14B 0.9600
C14 H14C 0.9600
C15 H15A 0.9600
C15 H15B 0.9600
C15 H15C 0.9600
C16 H16A 0.9600
C16 H16B 0.9600
C16 H16C 0.9600
Au1 C17 2.033(12)
N3 C17 1.353(17)
N3 C18 1.401(18)
C17 N4 1.378(17)
C18 C19 1.32(2)
C18 H18 0.9300
C19 N4 1.355(18)
C19 H19 0.9300
N4 C32 1.459(18)
C32 C37 1.41(3)
C32 C33 1.43(3)
C33 C34 1.44(2)
C33 C38 1.46(3)
C34 C35 1.38(3)
C34 H34 0.9300
C35 C36 1.36(3)
C35 H35 0.9300
C36 C37 1.41(2)
C36 H36 0.9300
C37 C41 1.52(3)
C38 C40 1.52(3)
C38 C39 1.56(3)
C38 H38 0.9800
C39 H39A 0.9600
C39 H39B 0.9600
C39 H39C 0.9600
C40 H40A 0.9600
C40 H40B 0.9600
C40 H40C 0.9600
C41 C42 1.53(3)
C41 C43 1.56(2)
C41 H41 0.9800
C42 H42A 0.9600
C42 H42B 0.9600
C42 H42C 0.9600
C43 H43A 0.9600
C43 H43B 0.9600
C43 H43C 0.9600
Bi1A C1A 2.164(19)
Bi1A N2A 2.508(18)
Bi1A N1A 2.510(17)
Bi1A Au1A 2.657(13)
N1A C7A 1.27(2)
N1A C8A 1.48(2)
C1A C6A 1.39(2)
C1A C2A 1.42(2)
C2A C3A 1.40(3)
C2A C7A 1.45(2)
C3A C4A 1.42(2)
C3A H3A 0.9300
C4A C5A 1.38(2)
C4A H4A 0.9300
C5A C6A 1.36(3)
C5A H5A 0.9300
C6A C12A 1.48(2)
C7A H7A 0.9300
C8A C10A 1.48(3)
C8A C9A 1.54(3)
C8A C11A 1.54(3)
C9A H9A1 0.9600
C9A H9A2 0.9600
C9A H9A3 0.9600
C10A H10D 0.9600
C10A H10E 0.9600
C10A H10F 0.9600
C11A H11D 0.9600
C11A H11E 0.9600
C11A H11F 0.9600
C12A N2A 1.299(16)
C12A H12A 0.9300
C13A N2A 1.49(2)
C13A C15A 1.49(4)
C13A C14A 1.53(3)
C13A C16A 1.56(3)
C14A H14D 0.9600
C14A H14E 0.9600
C14A H14F 0.9600
C15A H15D 0.9600
C15A H15E 0.9600
C15A H15F 0.9600
C16A H16D 0.9600
C16A H16E 0.9600
C16A H16F 0.9600
Au1A C17A 2.036(16)
N3A C17A 1.36(2)
N3A C18A 1.40(2)
C17A N4A 1.37(2)
C18A C19A 1.31(3)
C18A H18A 0.9300
C19A N4A 1.37(2)
C19A H19A 0.9300
N4A C32A 1.46(2)
C32A C37A 1.41(3)
C32A C33A 1.43(3)
C33A C34A 1.43(3)
C33A C38A 1.46(3)
C34A C35A 1.39(4)
C34A H34A 0.9300
C35A C36A 1.37(4)
C35A H35A 0.9300
C36A C37A 1.41(3)
C36A H36A 0.9300
C37A C41A 1.52(3)
C38A C40A 1.52(4)
C38A C39A 1.56(4)
C38A H38A 0.9800
C39A H39D 0.9600
C39A H39E 0.9600
C39A H39F 0.9600
C40A H40D 0.9600
C40A H40E 0.9600
C40A H40F 0.9600
C41A C42A 1.53(4)
C41A C43A 1.56(3)
C41A H41A 0.9800
C42A H42D 0.9600
C42A H42E 0.9600
C42A H42F 0.9600
C43A H43D 0.9600
C43A H43E 0.9600
C43A H43F 0.9600
